data_7011212
loop_
_publ_author_name
'Hai-Bin Song'
'Zheng-Zhi Zhang'
'Thomas C. W. Mak'

_publ_section_title
;
 Synthesis and structural study of late transition metal complexes of
 N-[(diphenylphosphino)methyl]-2-pyridinamine and
 N-cyclohexyl-N-[(diphenylphosphino)methyl]-2-pyridinamine
;
_journal_issue 7
_journal_name_full 'J. Chem. Soc., Dalton Trans.'
_journal_page_first 1336
_journal_page_last 1343
_journal_paper_doi 10.1039/b109191n
_journal_year 2002
_chemical_formula_sum 'C39 H34 Fe N4 O3 P2'
_chemical_formula_weight 724.49
_chemical_name_systematic
; 
? 
;
_space_group_IT_number 15
_symmetry_cell_setting monoclinic
_symmetry_space_group_name_Hall '-C 2yc'
_symmetry_space_group_name_H-M 'C 1 2/c 1'
_atom_sites_solution_hydrogens geom
_atom_sites_solution_primary direct
_atom_sites_solution_secondary difmap
_audit_creation_method SHELXL-97
_cell_angle_alpha 90.00
_cell_angle_beta 102.400(5)
_cell_angle_gamma 90.00
_cell_formula_units_Z 4
_cell_length_a 21.007(5)
_cell_length_b 8.964(2)
_cell_length_c 19.136(5)
_cell_measurement_temperature 293(2)
_cell_volume 3519.4(15)
_computing_structure_refinement 'SHELXL-97 (Sheldrick, 1997)'
_computing_structure_solution 'SHELXS-97 (Sheldrick, 1990)'
_diffrn_ambient_temperature 293(2)
_diffrn_measured_fraction_theta_full 0.992
_diffrn_measured_fraction_theta_max 0.992
_diffrn_radiation_monochromator graphite
_diffrn_radiation_source 'fine-focus sealed tube'
_diffrn_radiation_type MoK\a
_diffrn_radiation_wavelength 0.71073
_diffrn_reflns_av_R_equivalents 0.0426
_diffrn_reflns_av_sigmaI/netI 0.0486
_diffrn_reflns_limit_h_max 27
_diffrn_reflns_limit_h_min -25
_diffrn_reflns_limit_k_max 5
_diffrn_reflns_limit_k_min -11
_diffrn_reflns_limit_l_max 24
_diffrn_reflns_limit_l_min -25
_diffrn_reflns_number 11336
_diffrn_reflns_theta_full 28.03
_diffrn_reflns_theta_max 28.03
_diffrn_reflns_theta_min 1.99
_exptl_absorpt_coefficient_mu 0.563
_exptl_absorpt_correction_T_max 1.000000
_exptl_absorpt_correction_T_min 0.630766
_exptl_absorpt_correction_type SADABS
_exptl_crystal_colour yellow
_exptl_crystal_density_diffrn 1.367
_exptl_crystal_density_method 'not measured'
_exptl_crystal_description block
_exptl_crystal_F_000 1504
_exptl_crystal_size_max 0.45
_exptl_crystal_size_mid 0.25
_exptl_crystal_size_min 0.18
_refine_diff_density_max 0.342
_refine_diff_density_min -0.293
_refine_diff_density_rms 0.053
_refine_ls_extinction_method none
_refine_ls_goodness_of_fit_ref 0.947
_refine_ls_hydrogen_treatment mixed
_refine_ls_matrix_type full
_refine_ls_number_parameters 223
_refine_ls_number_reflns 4220
_refine_ls_number_restraints 0
_refine_ls_restrained_S_all 0.947
_refine_ls_R_factor_all 0.0641
_refine_ls_R_factor_gt 0.0376
_refine_ls_shift/su_max 0.000
_refine_ls_shift/su_mean 0.000
_refine_ls_structure_factor_coef Fsqd
_refine_ls_weighting_details 'calc w=1/[\s^2^(Fo^2^)+(0.0526P)^2^+0.0000P] where P=(Fo^2^+2Fc^2^)/3'
_refine_ls_weighting_scheme calc
_refine_ls_wR_factor_gt 0.0917
_refine_ls_wR_factor_ref 0.1021
_reflns_number_gt 2786
_reflns_number_total 4220
_reflns_threshold_expression >2sigma(I)
_cod_data_source_file b109191n.txt
_cod_data_source_block compd2
_cod_depositor_comments
;
The following automatic conversions were performed:
'_symmetry_cell_setting' value 'Monoclinic' changed to 'monoclinic'
according to '/home/saulius/struct/CIF-dictionaries/cif_core.dic'
dictionary named 'cif_core.dic' version 2.4.1 from 2010-06-29.

Automatic conversion script
Id: cif_fix_enum 1527 2010-12-29 10:47:43Z saulius 
;
_cod_original_cell_volume 3519.4(16)
_cod_original_sg_symbol_H-M C2/c
_cod_database_code 7011212

loop_
_symmetry_equiv_pos_as_xyz
'x, y, z'
'-x, y, -z+1/2'
'x+1/2, y+1/2, z'
'-x+1/2, y+1/2, -z+1/2'
'-x, -y, -z'
'x, -y, z-1/2'
'-x+1/2, -y+1/2, -z'
'x+1/2, -y+1/2, z-1/2'

loop_
_atom_site_label
_atom_site_type_symbol
_atom_site_fract_x
_atom_site_fract_y
_atom_site_fract_z
_atom_site_U_iso_or_equiv
_atom_site_adp_type
_atom_site_occupancy
_atom_site_symmetry_multiplicity
_atom_site_calc_flag
_atom_site_refinement_flags
_atom_site_disorder_assembly
_atom_site_disorder_group
Fe1 Fe 0.0000 0.24290(4) 0.2500 0.02860(12) Uani 1 2 d S . .
P1 P -0.06810(2) 0.24170(6) 0.14543(2) 0.02876(13) Uani 1 1 d . . .
N1 N -0.01485(8) 0.0049(2) 0.08829(9) 0.0415(4) Uani 1 1 d . . .
H1A H -0.0442 -0.0614 0.0893 0.050 Uiso 1 1 calc R . .
N2 N 0.09340(9) 0.0599(2) 0.09179(9) 0.0460(5) Uani 1 1 d . . .
C1 C 0.0000 0.0442(3) 0.2500 0.0351(6) Uani 1 2 d S . .
O1 O 0.0000 -0.0842(2) 0.2500 0.0571(6) Uani 1 2 d S . .
C2 C 0.05463(11) 0.3422(3) 0.20880(11) 0.0445(5) Uani 1 1 d . . .
O2 O 0.08962(9) 0.4061(2) 0.18029(9) 0.0783(6) Uani 1 1 d . . .
C11 C -0.09558(9) 0.4252(2) 0.10821(11) 0.0373(5) Uani 1 1 d . . .
C12 C -0.07697(11) 0.4847(3) 0.04910(14) 0.0531(6) Uani 1 1 d . . .
H12A H -0.0504 0.4301 0.0255 0.064 Uiso 1 1 calc R . .
C13 C -0.09800(12) 0.6267(3) 0.02491(17) 0.0704(8) Uani 1 1 d . . .
H13A H -0.0852 0.6665 -0.0148 0.084 Uiso 1 1 calc R . .
C14 C -0.13682(15) 0.7069(3) 0.0585(2) 0.0759(10) Uani 1 1 d . . .
H14A H -0.1504 0.8018 0.0420 0.091 Uiso 1 1 calc R . .
C15 C -0.15635(16) 0.6488(3) 0.11700(17) 0.0805(9) Uani 1 1 d . . .
H15A H -0.1831 0.7042 0.1401 0.097 Uiso 1 1 calc R . .
C16 C -0.13599(13) 0.5071(3) 0.14149(14) 0.0627(7) Uani 1 1 d . . .
H16A H -0.1497 0.4672 0.1806 0.075 Uiso 1 1 calc R . .
C21 C -0.14554(9) 0.1415(2) 0.13750(10) 0.0320(4) Uani 1 1 d . . .
C22 C -0.18749(10) 0.1288(2) 0.07066(11) 0.0412(5) Uani 1 1 d . . .
H22A H -0.1768 0.1740 0.0310 0.049 Uiso 1 1 calc R . .
C23 C -0.24499(11) 0.0492(3) 0.06302(13) 0.0496(6) Uani 1 1 d . . .
H23A H -0.2727 0.0409 0.0182 0.060 Uiso 1 1 calc R . .
C24 C -0.26117(10) -0.0173(3) 0.12134(13) 0.0509(6) Uani 1 1 d . . .
H24A H -0.2996 -0.0718 0.1160 0.061 Uiso 1 1 calc R . .
C25 C -0.22111(11) -0.0037(3) 0.18705(13) 0.0514(6) Uani 1 1 d . . .
H25A H -0.2327 -0.0476 0.2266 0.062 Uiso 1 1 calc R . .
C26 C -0.16298(10) 0.0753(3) 0.19560(11) 0.0422(5) Uani 1 1 d . . .
H26A H -0.1358 0.0834 0.2407 0.051 Uiso 1 1 calc R . .
C31 C -0.03535(10) 0.1562(2) 0.07251(10) 0.0386(5) Uani 1 1 d . . .
H31A H -0.0686 0.1584 0.0287 0.046 Uiso 1 1 calc R . .
H31B H 0.0014 0.2146 0.0648 0.046 Uiso 1 1 calc R . .
C32 C 0.04902(10) -0.0395(2) 0.10189(10) 0.0392(5) Uani 1 1 d . . .
C33 C 0.06549(13) -0.1857(3) 0.12451(13) 0.0517(6) Uani 1 1 d . . .
H33A H 0.0336 -0.2528 0.1313 0.062 Uiso 1 1 calc R . .
C34 C 0.12875(15) -0.2274(3) 0.13631(15) 0.0639(7) Uani 1 1 d . . .
H34A H 0.1407 -0.3237 0.1518 0.077 Uiso 1 1 calc R . .
C35 C 0.17558(13) -0.1276(3) 0.12549(14) 0.0628(7) Uani 1 1 d . . .
H35A H 0.2192 -0.1553 0.1326 0.075 Uiso 1 1 calc R . .
C36 C 0.15580(12) 0.0126(3) 0.10411(13) 0.0566(6) Uani 1 1 d . . .
H36A H 0.1874 0.0806 0.0975 0.068 Uiso 1 1 calc R . .

loop_
_atom_site_aniso_label
_atom_site_aniso_U_11
_atom_site_aniso_U_22
_atom_site_aniso_U_33
_atom_site_aniso_U_23
_atom_site_aniso_U_13
_atom_site_aniso_U_12
Fe1 0.0281(2) 0.0321(2) 0.02502(19) 0.000 0.00457(14) 0.000
P1 0.0280(2) 0.0321(3) 0.0258(2) 0.0008(2) 0.00507(19) 0.0031(2)
N1 0.0384(10) 0.0411(10) 0.0462(10) -0.0063(9) 0.0119(8) 0.0004(8)
N2 0.0431(10) 0.0497(11) 0.0465(10) -0.0017(9) 0.0124(8) 0.0056(9)
C1 0.0395(16) 0.0424(18) 0.0235(13) 0.000 0.0072(11) 0.000
O1 0.0948(18) 0.0350(13) 0.0462(13) 0.000 0.0255(12) 0.000
C2 0.0436(12) 0.0526(14) 0.0355(11) 0.0030(11) 0.0043(9) -0.0095(11)
O2 0.0806(13) 0.0953(16) 0.0637(11) 0.0102(11) 0.0262(10) -0.0405(12)
C11 0.0347(11) 0.0328(11) 0.0402(11) 0.0039(9) -0.0010(8) 0.0022(9)
C12 0.0378(12) 0.0526(14) 0.0688(16) 0.0222(13) 0.0115(11) 0.0011(11)
C13 0.0493(15) 0.0588(17) 0.096(2) 0.0408(17) -0.0010(14) -0.0096(14)
C14 0.0685(19) 0.0352(14) 0.107(3) 0.0166(16) -0.0181(18) 0.0013(14)
C15 0.095(2) 0.0552(17) 0.083(2) -0.0076(17) -0.0001(18) 0.0361(17)
C16 0.0815(19) 0.0509(15) 0.0539(15) -0.0002(13) 0.0110(14) 0.0272(14)
C21 0.0286(10) 0.0312(10) 0.0353(10) -0.0020(9) 0.0046(8) 0.0032(8)
C22 0.0394(12) 0.0449(13) 0.0369(11) -0.0012(10) 0.0031(9) 0.0007(10)
C23 0.0370(12) 0.0511(14) 0.0544(14) -0.0081(12) -0.0043(10) -0.0010(11)
C24 0.0342(12) 0.0451(13) 0.0721(16) -0.0051(13) 0.0085(11) -0.0034(10)
C25 0.0436(13) 0.0583(15) 0.0556(14) 0.0061(12) 0.0176(11) -0.0061(12)
C26 0.0345(11) 0.0537(14) 0.0380(11) 0.0000(10) 0.0071(9) -0.0014(10)
C31 0.0397(11) 0.0474(13) 0.0296(10) 0.0009(10) 0.0095(8) 0.0079(10)
C32 0.0453(12) 0.0436(12) 0.0309(10) -0.0062(9) 0.0129(9) 0.0077(10)
C33 0.0644(16) 0.0417(13) 0.0533(14) -0.0016(12) 0.0221(12) 0.0099(12)
C34 0.0755(19) 0.0565(17) 0.0631(16) 0.0054(13) 0.0225(14) 0.0274(15)
C35 0.0506(15) 0.079(2) 0.0592(15) -0.0070(15) 0.0123(12) 0.0279(15)
C36 0.0447(14) 0.0705(18) 0.0576(15) -0.0062(14) 0.0178(11) 0.0031(13)

loop_
_atom_type_symbol
_atom_type_description
_atom_type_scat_dispersion_real
_atom_type_scat_dispersion_imag
_atom_type_scat_source
C C 0.0033 0.0016 'International Tables Vol C Tables 4.2.6.8 and 6.1.1.4'
H H 0.0000 0.0000 'International Tables Vol C Tables 4.2.6.8 and 6.1.1.4'
N N 0.0061 0.0033 'International Tables Vol C Tables 4.2.6.8 and 6.1.1.4'
O O 0.0106 0.0060 'International Tables Vol C Tables 4.2.6.8 and 6.1.1.4'
P P 0.1023 0.0942 'International Tables Vol C Tables 4.2.6.8 and 6.1.1.4'
Fe Fe 0.3463 0.8444 'International Tables Vol C Tables 4.2.6.8 and 6.1.1.4'

loop_
_geom_angle_atom_site_label_1
_geom_angle_atom_site_label_2
_geom_angle_atom_site_label_3
_geom_angle
_geom_angle_site_symmetry_1
_geom_angle_site_symmetry_3
_geom_angle_publ_flag
C2 Fe1 C2 119.49(16) 2 . ?
C2 Fe1 C1 120.26(8) 2 . ?
C2 Fe1 C1 120.26(8) . . ?
C2 Fe1 P1 87.38(7) 2 2 ?
C2 Fe1 P1 92.90(7) . 2 ?
C1 Fe1 P1 89.721(17) . 2 ?
C2 Fe1 P1 92.90(7) 2 . ?
C2 Fe1 P1 87.38(7) . . ?
C1 Fe1 P1 89.721(17) . . ?
P1 Fe1 P1 179.44(3) 2 . ?
C11 P1 C21 101.94(9) . . ?
C11 P1 C31 102.44(10) . . ?
C21 P1 C31 101.63(9) . . ?
C11 P1 Fe1 116.00(7) . . ?
C21 P1 Fe1 118.04(6) . . ?
C31 P1 Fe1 114.49(7) . . ?
C32 N1 C31 123.52(19) . . ?
C32 N2 C36 116.6(2) . . ?
O1 C1 Fe1 180.0 . . ?
O2 C2 Fe1 178.4(2) . . ?
C16 C11 C12 118.9(2) . . ?
C16 C11 P1 118.15(17) . . ?
C12 C11 P1 122.92(18) . . ?
C11 C12 C13 120.0(3) . . ?
C14 C13 C12 120.6(3) . . ?
C13 C14 C15 120.1(3) . . ?
C14 C15 C16 119.8(3) . . ?
C11 C16 C15 120.5(3) . . ?
C26 C21 C22 118.69(18) . . ?
C26 C21 P1 121.91(14) . . ?
C22 C21 P1 119.38(15) . . ?
C23 C22 C21 120.3(2) . . ?
C24 C23 C22 120.1(2) . . ?
C25 C24 C23 120.1(2) . . ?
C24 C25 C26 120.5(2) . . ?
C21 C26 C25 120.2(2) . . ?
N1 C31 P1 112.10(14) . . ?
N2 C32 N1 117.7(2) . . ?
N2 C32 C33 122.4(2) . . ?
N1 C32 C33 119.9(2) . . ?
C34 C33 C32 118.6(2) . . ?
C33 C34 C35 120.3(2) . . ?
C36 C35 C34 117.6(2) . . ?
N2 C36 C35 124.4(3) . . ?

loop_
_geom_bond_atom_site_label_1
_geom_bond_atom_site_label_2
_geom_bond_distance
_geom_bond_site_symmetry_2
_geom_bond_publ_flag
Fe1 C2 1.766(2) 2 ?
Fe1 C2 1.766(2) . ?
Fe1 C1 1.781(3) . ?
Fe1 P1 2.1958(6) 2 ?
Fe1 P1 2.1958(6) . ?
P1 C11 1.835(2) . ?
P1 C21 1.836(2) . ?
P1 C31 1.849(2) . ?
N1 C32 1.370(3) . ?
N1 C31 1.435(3) . ?
N2 C32 1.333(3) . ?
N2 C36 1.349(3) . ?
C1 O1 1.151(3) . ?
C2 O2 1.157(3) . ?
C11 C16 1.377(3) . ?
C11 C12 1.381(3) . ?
C12 C13 1.393(3) . ?
C13 C14 1.349(4) . ?
C14 C15 1.375(4) . ?
C15 C16 1.390(4) . ?
C21 C26 1.378(3) . ?
C21 C22 1.393(3) . ?
C22 C23 1.383(3) . ?
C23 C24 1.371(3) . ?
C24 C25 1.360(3) . ?
C25 C26 1.391(3) . ?
C32 C33 1.400(3) . ?
C33 C34 1.352(4) . ?
C34 C35 1.377(4) . ?
C35 C36 1.359(4) . ?
